data_7038426
loop_
_publ_author_name
'Mallov, Ian'
'Stephan, Douglas W.'

_publ_section_title
;
 Ferrocenyl-derived electrophilic phosphonium cations (EPCs) as Lewis acid
 catalysts.
;
_journal_issue 13
_journal_name_full 'Dalton transactions (Cambridge, England : 2003)'
_journal_page_first 5568
_journal_page_last 5574
_journal_paper_doi 10.1039/c6dt00105j
_journal_volume 45
_journal_year 2016
_chemical_formula_moiety 'B C24 F20, C22 H19 F Fe P'
_chemical_formula_sum 'C46 H19 B F21 Fe P'
_chemical_formula_weight 1068.27
_chemical_name_systematic
;
 ? 
;
_space_group_crystal_system monoclinic
_space_group_IT_number 14
_space_group_name_Hall '-P 2ybc'
_space_group_name_H-M_alt 'P 1 21/c 1'
_symmetry_Int_Tables_number 14
_symmetry_space_group_name_Hall '-P 2ybc'
_symmetry_space_group_name_H-M 'P 1 21/c 1'
_audit_creation_date 2015-12-03
_audit_creation_method
;
Olex2 1.2
(compiled 2015.09.30 svn.r3233 for OlexSys, GUI svn.r5103)
;
_audit_update_record
;
2015-12-04 deposited with the CCDC.
2016-02-17 downloaded from the CCDC.
;
_cell_angle_alpha 90
_cell_angle_beta 122.611(6)
_cell_angle_gamma 90
_cell_formula_units_Z 4
_cell_length_a 13.6165(13)
_cell_length_b 15.8962(16)
_cell_length_c 22.542(2)
_cell_measurement_reflns_used 4406
_cell_measurement_temperature 149(2)
_cell_measurement_theta_max 24.83
_cell_measurement_theta_min 2.56
_cell_volume 4110.0(7)
_computing_cell_refinement 'Bruker SAINT'
_computing_data_collection 'Bruker APEX2'
_computing_data_reduction 'Bruker SAINT'
_computing_molecular_graphics 'Olex2 (Dolomanov et al., 2009)'
_computing_publication_material 'Olex2 (Dolomanov et al., 2009)'
_computing_structure_refinement 'olex2.refine (Bourhis et al., 2015)'
_computing_structure_solution 'SHELXS-97 (Sheldrick, 2008)'
_diffrn_ambient_temperature 149(2)
_diffrn_measured_fraction_theta_full 0.9934
_diffrn_measured_fraction_theta_max 0.9934
_diffrn_measurement_device_type 'Bruker AXS'
_diffrn_radiation_type 'Mo K\a'
_diffrn_radiation_wavelength 0.71073
_diffrn_reflns_av_R_equivalents 0.1447
_diffrn_reflns_av_unetI/netI 0.2549
_diffrn_reflns_limit_h_max 17
_diffrn_reflns_limit_h_min -14
_diffrn_reflns_limit_k_max 20
_diffrn_reflns_limit_k_min -20
_diffrn_reflns_limit_l_max 23
_diffrn_reflns_limit_l_min -29
_diffrn_reflns_number 35920
_diffrn_reflns_theta_full 27.5338
_diffrn_reflns_theta_max 27.53
_diffrn_reflns_theta_min 1.67
_exptl_absorpt_coefficient_mu 0.538
_exptl_absorpt_correction_T_max 0.7456
_exptl_absorpt_correction_T_min 0.6973
_exptl_absorpt_correction_type multi-scan
_exptl_absorpt_process_details
;
SADABS-2008/1 (Bruker,2008) was used for absorption correction.
wR2(int) was 0.0639 before and 0.0585 after correction.
The Ratio of minimum to maximum transmission is 0.9352.
The \l/2 correction factor is 0.0015.
;
_exptl_crystal_colour yellow
_exptl_crystal_colour_primary yellow
_exptl_crystal_density_diffrn 1.7263
_exptl_crystal_density_method 'not measured'
_exptl_crystal_description plate
_exptl_crystal_F_000 2123.7500
_exptl_crystal_size_max 0.3
_exptl_crystal_size_mid 0.2
_exptl_crystal_size_min 0.1
_refine_diff_density_max 1.6480
_refine_diff_density_min -1.5649
_refine_diff_density_rms 0.3819
_refine_ls_d_res_high 0.7687
_refine_ls_d_res_low 12.1888
_refine_ls_goodness_of_fit_ref 0.9751
_refine_ls_hydrogen_treatment mixed
_refine_ls_matrix_type full
_refine_ls_number_constraints 38
_refine_ls_number_parameters 630
_refine_ls_number_reflns 9416
_refine_ls_number_restraints 0
_refine_ls_restrained_S_all 0.9751
_refine_ls_R_factor_all 0.2255
_refine_ls_R_factor_gt 0.0641
_refine_ls_shift/su_max 0.0000
_refine_ls_shift/su_mean 0.0000
_refine_ls_structure_factor_coef Fsqd
_refine_ls_weighting_details 'w=1/[\s^2^(Fo^2^)+(0.0250P)^2^] where P=(Fo^2^+2Fc^2^)/3'
_refine_ls_weighting_scheme calc
_refine_ls_wR_factor_gt 0.0739
_refine_ls_wR_factor_ref 0.1056
_reflns_Friedel_coverage 0.0
_reflns_limit_h_max 14
_reflns_limit_h_min -17
_reflns_limit_k_max 20
_reflns_limit_k_min 0
_reflns_limit_l_max 29
_reflns_limit_l_min 0
_reflns_number_gt 3811
_reflns_number_total 9416
_reflns_threshold_expression I>=2u(I)
_cod_data_source_file c6dt00105j2.cif
_cod_data_source_block IM033_0ma
_cod_depositor_comments 'Adding full bibliography for 7038425--7038428.cif.'
_cod_database_code 7038426
_olex2_refinement_description
;
1. Fixed Uiso
 At 1.2 times of:
  All C(H) groups
2.a Riding coordinates:
 C61(H61), C62(H62), C63(H63), C64(H64), C65(H65), C66(H66), C67(H67),
 C68(H68), C69(H69)
2.b Aromatic/amide H refined with riding coordinates:
 C52(H52), C53(H53), C54(H54), C57(H57), C58(H58), C59(H59), C70(H70),
 C71(H71), C72(H72), C101(H101)
;
_olex2_submission_special_instructions 'No special instructions were received'

loop_
_space_group_symop_id
_space_group_symop_operation_xyz
1 x,y,z
2 -x,y+1/2,-z+1/2
3 -x,-y,-z
4 x,-y-1/2,z-1/2

loop_
_atom_site_label
_atom_site_type_symbol
_atom_site_fract_x
_atom_site_fract_y
_atom_site_fract_z
_atom_site_U_iso_or_equiv
_atom_site_adp_type
_atom_site_occupancy
_atom_site_refinement_flags_posn
F1 F 0.5059(2) 0.26135(17) 0.96233(14) 0.0499(8) Uani 1.000000 .
F2 F 0.4538(2) 0.54798(16) 0.59922(14) 0.0419(8) Uani 1.000000 .
F3 F 0.4156(2) -0.06782(15) 0.56274(13) 0.0365(7) Uani 1.000000 .
F4 F 0.41558(18) 0.07120(14) 0.74534(13) 0.0272(7) Uani 1.000000 .
F5 F 0.2613(2) 0.20360(15) 0.52317(13) 0.0315(7) Uani 1.000000 .
F6 F 0.3099(2) 0.06742(16) 0.47600(15) 0.0449(8) Uani 1.000000 .
F7 F 0.4891(2) 0.25690(15) 0.62397(15) 0.0397(8) Uani 1.000000 .
F8 F 0.5498(2) 0.40113(17) 0.59491(15) 0.0478(8) Uani 1.000000 .
F9 F 0.2909(2) 0.54664(15) 0.63517(15) 0.0409(8) Uani 1.000000 .
F10 F 0.22244(19) 0.40227(14) 0.66065(13) 0.0291(7) Uani 1.000000 .
F11 F 0.17309(19) 0.27813(15) 0.73549(12) 0.0292(7) Uani 1.000000 .
F12 F 0.2734(2) 0.29060(16) 0.87309(13) 0.0395(7) Uani 1.000000 .
F13 F 0.54053(19) 0.21850(15) 0.76885(13) 0.0362(7) Uani 1.000000 .
F14 F 0.10415(18) 0.33367(14) 0.52666(12) 0.0260(7) Uani 1.000000 .
F15 F -0.11954(18) 0.29958(15) 0.45845(13) 0.0312(7) Uani 1.000000 .
F16 F 0.17755(18) 0.10872(14) 0.68418(13) 0.0267(6) Uani 1.000000 .
F17 F -0.04907(19) 0.07382(15) 0.61171(14) 0.0375(8) Uani 1.000000 .
F18 F -0.20111(19) 0.16601(16) 0.49702(14) 0.0415(8) Uani 1.000000 .
F19 F 0.4655(2) -0.06233(15) 0.69715(13) 0.0357(7) Uani 1.000000 .
F39 F 0.6376(2) 0.22441(16) 0.90749(14) 0.0499(9) Uani 1.000000 .
C1 C 0.4566(4) 0.2573(3) 0.8919(2) 0.0279(12) Uani 1.000000 .
C2 C 0.3386(4) 0.2711(3) 0.8466(3) 0.0255(12) Uani 1.000000 .
C3 C 0.2903(4) 0.2641(3) 0.7757(3) 0.0241(12) Uani 1.000000 .
C4 C 0.3501(3) 0.2435(2) 0.7432(2) 0.0178(11) Uani 1.000000 .
C6 C 0.3464(3) 0.3205(3) 0.6404(2) 0.0201(11) Uani 1.000000 .
C7 C 0.3038(3) 0.3988(3) 0.6434(2) 0.0210(11) Uani 1.000000 .
C8 C 0.3375(4) 0.4746(3) 0.6304(2) 0.0230(11) Uani 1.000000 .
C9 C 0.4199(4) 0.4748(3) 0.6133(2) 0.0268(12) Uani 1.000000 .
C10 C 0.3886(3) 0.0012(3) 0.5861(3) 0.0263(12) Uani 1.000000 .
C11 C 0.4146(3) 0.0045(3) 0.6538(2) 0.0224(11) Uani 1.000000 .
C12 C 0.3895(3) 0.0759(3) 0.6781(2) 0.0215(11) Uani 1.000000 .
C13 C 0.3397(3) 0.1478(3) 0.6379(2) 0.0180(11) Uani 1.000000 .
C14 C 0.3131(3) 0.1388(3) 0.5694(2) 0.0246(12) Uani 1.000000 .
C15 C 0.3365(4) 0.0690(3) 0.5433(3) 0.0278(12) Uani 1.000000 .
C16 C 0.4328(4) 0.3263(3) 0.6256(2) 0.0270(12) Uani 1.000000 .
C17 C 0.4681(4) 0.4008(3) 0.6112(3) 0.0305(13) Uani 1.000000 .
C18 C 0.5217(4) 0.2385(3) 0.8642(3) 0.0308(13) Uani 1.000000 .
C20 C 0.4698(4) 0.2343(3) 0.7928(3) 0.0271(12) Uani 1.000000 .
C21 C 0.1550(3) 0.2243(3) 0.6111(2) 0.0178(11) Uani 1.000000 .
C22 C 0.0730(4) 0.2686(3) 0.5522(2) 0.0188(11) Uani 1.000000 .
C23 C -0.0460(3) 0.2513(3) 0.5143(2) 0.0227(12) Uani 1.000000 .
C24 C -0.0870(4) 0.1852(3) 0.5338(2) 0.0255(12) Uani 1.000000 .
C25 C -0.0100(4) 0.1388(3) 0.5909(2) 0.0249(12) Uani 1.000000 .
C26 C 0.1064(3) 0.1587(3) 0.6277(2) 0.0203(11) Uani 1.000000 .
B2 B 0.2986(4) 0.2348(3) 0.6586(3) 0.0228(14) Uani 1.000000 .
Fe1 Fe 0.83842(5) 0.49433(4) 0.62797(3) 0.02385(18) Uani 1.000000 .
P1 P 1.04883(10) 0.63329(7) 0.67127(7) 0.0226(3) Uani 1.000000 .
F40 F 1.07402(19) 0.58024(15) 0.62191(13) 0.0361(7) Uani 1.000000 .
C52 C 1.3398(4) 0.5699(3) 0.8944(3) 0.0384(14) Uani 1.000000 .
H52 H 1.4019(4) 0.5584(3) 0.9399(3) 0.0461(17) Uiso 1.000000 R
C53 C 1.2792(4) 0.6437(3) 0.8801(3) 0.0379(14) Uani 1.000000 .
H53 H 1.3001(4) 0.6824(3) 0.9160(3) 0.0455(17) Uiso 1.000000 R
C54 C 1.1879(4) 0.6609(3) 0.8130(3) 0.0343(14) Uani 1.000000 .
H54 H 1.1461(4) 0.7106(3) 0.8037(3) 0.0411(16) Uiso 1.000000 R
C55 C 1.1577(3) 0.6041(3) 0.7589(2) 0.0228(12) Uani 1.000000 .
C56 C 1.0711(4) 0.7399(3) 0.6594(2) 0.0218(11) Uani 1.000000 .
C57 C 1.1832(4) 0.7663(3) 0.6810(3) 0.0336(13) Uani 1.000000 .
H57 H 1.2451(4) 0.7285(3) 0.7022(3) 0.0403(16) Uiso 1.000000 R
C58 C 1.2018(4) 0.8482(3) 0.6706(3) 0.0454(16) Uani 1.000000 .
H58 H 1.2762(4) 0.8665(3) 0.6848(3) 0.0545(19) Uiso 1.000000 R
C59 C 1.1092(5) 0.9033(3) 0.6390(3) 0.0563(17) Uani 1.000000 .
H59 H 1.1221(5) 0.9591(3) 0.6328(3) 0.068(2) Uiso 1.000000 R
C60 C 0.9074(3) 0.6108(3) 0.6486(2) 0.0200(11) Uani 1.000000 .
C61 C 0.9320(4) 0.3905(3) 0.6818(3) 0.0434(15) Uani 1.000000 .
H61 H 0.9941(4) 0.3880(3) 0.7331(3) 0.0521(19) Uiso 1.000000 R
C62 C 0.8107(4) 0.3768(3) 0.6514(3) 0.0411(15) Uani 1.000000 .
H62 H 0.7723(4) 0.3625(3) 0.6774(3) 0.0494(18) Uiso 1.000000 R
C63 C 0.7549(4) 0.3862(3) 0.5779(3) 0.0353(14) Uani 1.000000 .
H63 H 0.6693(4) 0.3803(3) 0.5427(3) 0.0423(17) Uiso 1.000000 R
C64 C 0.8391(4) 0.4055(3) 0.5622(3) 0.0378(14) Uani 1.000000 .
H64 H 0.8241(4) 0.4158(3) 0.5143(3) 0.0453(17) Uiso 1.000000 R
C65 C 0.9491(4) 0.4078(3) 0.6267(3) 0.0408(15) Uani 1.000000 .
H65 H 1.0254(4) 0.4205(3) 0.6321(3) 0.0490(18) Uiso 1.000000 R
C66 C 0.7109(4) 0.5847(3) 0.5877(3) 0.0289(13) Uani 1.000000 .
H66 H 0.6278(4) 0.5759(3) 0.5488(3) 0.0346(15) Uiso 1.000000 R
C67 C 0.8030(4) 0.6077(3) 0.5787(2) 0.0263(12) Uani 1.000000 .
H67 H 0.7968(4) 0.6204(3) 0.5333(2) 0.0315(14) Uiso 1.000000 R
C68 C 0.7555(4) 0.5738(3) 0.6592(3) 0.0268(12) Uani 1.000000 .
H68 H 0.7094(4) 0.5556(3) 0.6796(3) 0.0322(14) Uiso 1.000000 R
C69 C 0.8761(4) 0.5883(3) 0.6978(2) 0.0257(12) Uani 1.000000 .
H69 H 0.9300(4) 0.5848(3) 0.7501(2) 0.0308(15) Uiso 1.000000 R
C70 C 0.9781(4) 0.7952(3) 0.6263(3) 0.0356(14) Uani 1.000000 .
H70 H 0.9031(4) 0.7772(3) 0.6109(3) 0.0427(16) Uiso 1.000000 R
C71 C 1.2174(4) 0.5289(3) 0.7734(3) 0.0319(13) Uani 1.000000 .
H71 H 1.1963(4) 0.4897(3) 0.7378(3) 0.0383(16) Uiso 1.000000 R
C72 C 1.3089(4) 0.5128(3) 0.8415(3) 0.0383(14) Uani 1.000000 .
H72 H 1.3500(4) 0.4626(3) 0.8515(3) 0.0459(16) Uiso 1.000000 R
C101 C 0.9986(4) 0.8776(3) 0.6165(3) 0.0555(18) Uani 1.000000 .
H101 H 0.9371(4) 0.9157(3) 0.5946(3) 0.067(2) Uiso 1.000000 R

loop_
_atom_site_aniso_label
_atom_site_aniso_U_11
_atom_site_aniso_U_22
_atom_site_aniso_U_33
_atom_site_aniso_U_12
_atom_site_aniso_U_13
_atom_site_aniso_U_23
F1 0.0645(19) 0.0522(19) 0.0177(17) -0.0150(15) 0.0121(15) -0.0045(16)
F2 0.0420(16) 0.0357(17) 0.054(2) -0.0100(14) 0.0299(15) 0.0047(15)
F3 0.0433(16) 0.0265(15) 0.0409(18) 0.0089(13) 0.0234(14) -0.0051(15)
F4 0.0329(14) 0.0233(15) 0.0206(16) 0.0055(12) 0.0113(12) 0.0043(14)
F5 0.0422(15) 0.0277(15) 0.0277(17) 0.0138(13) 0.0209(13) 0.0055(14)
F6 0.0631(18) 0.0412(18) 0.0358(19) 0.0146(15) 0.0302(16) -0.0008(16)
F7 0.0353(16) 0.0323(17) 0.069(2) 0.0050(13) 0.0396(15) 0.0012(16)
F8 0.0392(17) 0.053(2) 0.074(2) -0.0052(15) 0.0456(17) 0.0008(17)
F9 0.0511(17) 0.0184(16) 0.064(2) 0.0008(13) 0.0384(16) 0.0014(15)
F10 0.0333(15) 0.0236(15) 0.0444(18) 0.0010(12) 0.0301(14) -0.0017(13)
F11 0.0250(14) 0.0373(16) 0.0292(16) 0.0032(12) 0.0171(12) -0.0032(14)
F12 0.0542(18) 0.0393(18) 0.0377(19) -0.0099(14) 0.0332(16) -0.0103(15)
F13 0.0172(14) 0.0426(17) 0.0420(19) -0.0016(12) 0.0115(13) -0.0064(15)
F14 0.0258(14) 0.0276(15) 0.0261(16) -0.0021(12) 0.0149(12) 0.0063(13)
F15 0.0256(14) 0.0360(16) 0.0287(17) 0.0089(12) 0.0124(13) 0.0093(14)
F16 0.0244(13) 0.0218(14) 0.0296(16) 0.0012(12) 0.0117(12) 0.0076(13)
F17 0.0260(14) 0.0302(16) 0.052(2) -0.0031(13) 0.0186(14) 0.0130(15)
F18 0.0158(14) 0.0493(18) 0.0470(19) -0.0048(13) 0.0088(13) 0.0093(15)
F19 0.0378(15) 0.0230(15) 0.0402(18) 0.0096(13) 0.0171(14) 0.0044(14)
F39 0.0234(15) 0.0540(19) 0.0395(19) -0.0043(14) -0.0046(14) -0.0064(16)
C1 0.042(3) 0.022(3) 0.015(3) -0.009(2) 0.012(3) -0.006(2)
C2 0.035(3) 0.017(3) 0.030(3) -0.006(2) 0.021(3) -0.002(3)
C3 0.024(3) 0.017(3) 0.026(3) -0.001(2) 0.010(2) 0.000(2)
C4 0.021(2) 0.012(2) 0.017(3) -0.0015(19) 0.009(2) -0.000(2)
C6 0.019(2) 0.021(3) 0.023(3) 0.005(2) 0.013(2) 0.001(2)
C7 0.016(2) 0.026(3) 0.021(3) -0.005(2) 0.011(2) -0.006(2)
C8 0.028(3) 0.009(3) 0.030(3) 0.001(2) 0.015(2) 0.001(2)
C9 0.025(3) 0.023(3) 0.033(3) -0.014(2) 0.016(2) -0.001(2)
C10 0.027(2) 0.018(3) 0.035(3) 0.002(2) 0.017(2) -0.014(3)
C11 0.020(2) 0.016(3) 0.024(3) 0.006(2) 0.007(2) 0.001(3)
C12 0.014(2) 0.027(3) 0.022(3) -0.001(2) 0.009(2) -0.000(3)
C13 0.018(2) 0.023(3) 0.016(3) 0.000(2) 0.011(2) -0.001(2)
C14 0.025(3) 0.020(3) 0.024(3) 0.009(2) 0.010(2) 0.006(3)
C15 0.029(3) 0.032(3) 0.021(3) 0.006(2) 0.012(2) -0.002(3)
C16 0.022(3) 0.023(3) 0.039(3) 0.005(2) 0.018(2) -0.007(3)
C17 0.026(3) 0.031(3) 0.047(4) -0.003(3) 0.029(3) 0.001(3)
C18 0.023(3) 0.022(3) 0.029(3) -0.003(2) 0.002(3) -0.005(3)
C20 0.028(3) 0.020(3) 0.037(3) -0.005(2) 0.020(3) -0.004(3)
C21 0.023(2) 0.016(3) 0.020(3) 0.002(2) 0.015(2) -0.002(2)
C22 0.026(3) 0.016(3) 0.023(3) -0.001(2) 0.018(2) 0.005(2)
C23 0.019(3) 0.031(3) 0.014(3) 0.007(2) 0.006(2) 0.003(2)
C24 0.018(3) 0.027(3) 0.032(3) 0.001(2) 0.014(2) -0.001(3)
C25 0.024(3) 0.016(3) 0.035(3) -0.003(2) 0.016(2) 0.004(3)
C26 0.021(3) 0.020(3) 0.020(3) 0.002(2) 0.011(2) 0.004(2)
B2 0.019(3) 0.022(3) 0.029(4) 0.002(2) 0.014(3) -0.003(3)
Fe1 0.0216(3) 0.0203(4) 0.0312(4) 0.0004(3) 0.0153(3) -0.0018(4)
P1 0.0237(7) 0.0195(7) 0.0274(8) -0.0007(6) 0.0157(6) -0.0016(7)
F40 0.0360(15) 0.0382(17) 0.0390(18) 0.0012(13) 0.0234(14) 0.0017(15)
C52 0.034(3) 0.046(4) 0.029(4) -0.011(3) 0.013(3) 0.009(3)
C53 0.044(3) 0.034(3) 0.032(4) -0.012(3) 0.018(3) -0.008(3)
C54 0.034(3) 0.028(3) 0.038(4) 0.002(2) 0.017(3) -0.002(3)
C55 0.020(2) 0.026(3) 0.025(3) -0.000(2) 0.013(2) 0.000(2)
C56 0.026(3) 0.019(3) 0.022(3) -0.004(2) 0.014(2) -0.002(2)
C57 0.034(3) 0.021(3) 0.048(4) 0.003(2) 0.024(3) 0.002(3)
C58 0.045(3) 0.027(3) 0.069(4) -0.011(3) 0.033(3) -0.003(3)
C59 0.067(4) 0.018(3) 0.081(5) -0.008(3) 0.038(4) 0.003(3)
C60 0.023(3) 0.016(3) 0.024(3) -0.000(2) 0.015(2) -0.001(2)
C61 0.033(3) 0.028(3) 0.049(4) 0.008(2) 0.008(3) 0.008(3)
C62 0.049(4) 0.016(3) 0.065(4) -0.001(2) 0.035(3) 0.006(3)
C63 0.029(3) 0.022(3) 0.053(4) -0.005(2) 0.020(3) -0.013(3)
C64 0.042(3) 0.030(3) 0.055(4) -0.004(3) 0.036(3) -0.016(3)
C65 0.026(3) 0.020(3) 0.072(5) 0.003(2) 0.023(3) -0.013(3)
C66 0.021(3) 0.027(3) 0.036(3) 0.005(2) 0.014(2) -0.000(3)
C67 0.029(3) 0.021(3) 0.029(3) 0.005(2) 0.017(2) 0.001(2)
C68 0.029(3) 0.031(3) 0.035(3) -0.001(2) 0.027(2) -0.008(3)
C69 0.024(3) 0.024(3) 0.029(3) -0.001(2) 0.015(2) -0.004(3)
C70 0.032(3) 0.026(3) 0.047(4) -0.005(2) 0.020(3) -0.003(3)
C71 0.031(3) 0.025(3) 0.033(3) -0.000(2) 0.013(2) -0.003(3)
C72 0.036(3) 0.033(3) 0.036(3) 0.010(3) 0.014(3) 0.014(3)
C101 0.038(3) 0.031(4) 0.088(5) 0.002(3) 0.027(3) 0.007(3)

loop_
_atom_type_symbol
_atom_type_scat_dispersion_real
_atom_type_scat_dispersion_imag
_atom_type_scat_Cromer_Mann_a1
_atom_type_scat_Cromer_Mann_a2
_atom_type_scat_Cromer_Mann_a3
_atom_type_scat_Cromer_Mann_a4
_atom_type_scat_Cromer_Mann_b1
_atom_type_scat_Cromer_Mann_b2
_atom_type_scat_Cromer_Mann_b3
_atom_type_scat_Cromer_Mann_b4
_atom_type_scat_Cromer_Mann_c
_atom_type_scat_source
_atom_type_scat_dispersion_source
C 0.00347 0.00161 2.31000 1.02000 1.58860 0.86500 20.84390 10.20750 0.56870 51.65120 0.215599998832 'International Tables Volume C Table 6.1.1.4 (pp. 500-502)' 'Henke, Gullikson and Davis, At. Data and Nucl. Data Tables, 1993, 54, 2'
B 0.00141 0.00067 2.05450 1.33260 1.09790 0.70680 23.21850 1.02100 60.34980 0.14030 -0.193200007081 'International Tables Volume C Table 6.1.1.4 (pp. 500-502)' 'Henke, Gullikson and Davis, At. Data and Nucl. Data Tables, 1993, 54, 2'
F 0.01794 0.01033 3.53920 2.64120 1.51700 1.02430 10.28250 4.29440 0.26150 26.14760 0.277599990368 'International Tables Volume C Table 6.1.1.4 (pp. 500-502)' 'Henke, Gullikson and Davis, At. Data and Nucl. Data Tables, 1993, 54, 2'
H 0.00000 0.00000 0.49300 0.32291 0.14019 0.04081 10.51090 26.12570 3.14236 57.79970 0.0030380000826 'International Tables Volume C Table 6.1.1.4 (pp. 500-502)' 'Henke, Gullikson and Davis, At. Data and Nucl. Data Tables, 1993, 54, 2'
P 0.10434 0.09671 6.43450 4.17910 1.78000 1.49080 1.90670 27.15700 0.52600 68.16450 1.11489999294 'International Tables Volume C Table 6.1.1.4 (pp. 500-502)' 'Henke, Gullikson and Davis, At. Data and Nucl. Data Tables, 1993, 54, 2'
Fe 0.35822 0.84933 11.76950 7.35730 3.52220 2.30450 4.76110 0.30720 15.35350 76.88050 1.03690004349 'International Tables Volume C Table 6.1.1.4 (pp. 500-502)' 'Henke, Gullikson and Davis, At. Data and Nucl. Data Tables, 1993, 54, 2'

loop_
_geom_angle_atom_site_label_1
_geom_angle_atom_site_label_2
_geom_angle_atom_site_label_3
_geom_angle
C2 C1 F1 120.4(5)
C18 C1 F1 120.9(4)
C18 C1 C2 118.7(5)
C1 C2 F12 119.4(5)
C3 C2 F12 121.4(4)
C3 C2 C1 119.2(5)
C2 C3 F11 114.7(4)
C4 C3 F11 119.5(4)
C4 C3 C2 125.8(4)
C20 C4 C3 111.2(4)
B2 C4 C3 128.5(4)
B2 C4 C20 120.2(4)
C16 C6 C7 112.5(4)
B2 C6 C7 119.7(4)
B2 C6 C16 127.8(4)
C6 C7 F10 118.5(4)
C8 C7 F10 116.2(4)
C8 C7 C6 125.3(4)
C7 C8 F9 120.3(4)
C9 C8 F9 121.0(4)
C9 C8 C7 118.7(4)
C8 C9 F2 120.3(4)
C17 C9 F2 120.2(4)
C17 C9 C8 119.5(4)
C11 C10 F3 120.2(4)
C15 C10 F3 120.9(4)
C15 C10 C11 118.8(4)
C10 C11 F19 119.9(4)
C12 C11 F19 119.9(4)
C12 C11 C10 120.1(4)
C11 C12 F4 115.1(4)
C13 C12 F4 121.0(4)
C13 C12 C11 123.9(4)
C14 C13 C12 112.6(4)
B2 C13 C12 128.9(4)
B2 C13 C14 118.3(4)
C13 C14 F5 119.4(4)
C15 C14 F5 115.3(4)
C15 C14 C13 125.2(4)
C10 C15 F6 120.0(4)
C14 C15 F6 120.7(4)
C14 C15 C10 119.3(5)
C6 C16 F7 121.2(4)
C17 C16 F7 114.7(4)
C17 C16 C6 124.1(4)
C9 C17 F8 119.5(4)
C16 C17 F8 120.7(4)
C16 C17 C9 119.8(4)
C1 C18 F39 119.9(5)
C20 C18 F39 120.2(5)
C20 C18 C1 119.9(4)
C4 C20 F13 118.1(4)
C18 C20 F13 116.7(4)
C18 C20 C4 125.2(5)
C26 C21 C22 112.7(4)
B2 C21 C22 129.2(4)
B2 C21 C26 117.9(4)
C21 C22 F14 121.4(4)
C23 C22 F14 114.6(4)
C23 C22 C21 124.1(4)
C22 C23 F15 119.6(4)
C24 C23 F15 120.7(4)
C24 C23 C22 119.7(4)
C23 C24 F18 120.8(4)
C25 C24 F18 120.5(4)
C25 C24 C23 118.7(4)
C24 C25 F17 119.6(4)
C26 C25 F17 120.5(4)
C26 C25 C24 119.9(4)
C21 C26 F16 119.1(4)
C25 C26 F16 116.0(4)
C25 C26 C21 124.9(4)
C6 B2 C4 103.8(3)
C13 B2 C4 113.6(4)
C13 B2 C6 112.4(4)
C21 B2 C4 112.1(4)
C21 B2 C6 114.1(4)
C21 B2 C13 101.2(3)
C61 Fe1 C60 122.85(18)
C62 Fe1 C60 156.1(2)
C62 Fe1 C61 40.95(18)
C63 Fe1 C60 163.1(2)
C63 Fe1 C61 68.23(19)
C63 Fe1 C62 40.59(19)
C64 Fe1 C60 128.1(2)
C64 Fe1 C61 68.1(2)
C64 Fe1 C62 68.2(2)
C64 Fe1 C63 40.14(17)
C65 Fe1 C60 111.39(18)
C65 Fe1 C61 40.28(19)
C65 Fe1 C62 68.1(2)
C65 Fe1 C63 67.68(18)
C65 Fe1 C64 40.43(17)
C66 Fe1 C60 68.70(17)
C66 Fe1 C61 160.0(2)
C66 Fe1 C62 121.87(19)
C66 Fe1 C63 105.06(18)
C66 Fe1 C64 119.66(19)
C66 Fe1 C65 156.4(2)
C67 Fe1 C60 41.90(16)
C67 Fe1 C61 158.56(19)
C67 Fe1 C62 159.10(18)
C67 Fe1 C63 123.25(19)
C67 Fe1 C64 107.9(2)
C67 Fe1 C65 123.1(2)
C67 Fe1 C66 40.73(16)
C68 Fe1 C60 68.28(17)
C68 Fe1 C61 125.2(2)
C68 Fe1 C62 105.3(2)
C68 Fe1 C63 117.65(18)
C68 Fe1 C64 152.63(18)
C68 Fe1 C65 163.8(2)
C68 Fe1 C66 39.69(17)
C68 Fe1 C67 68.28(18)
C69 Fe1 C60 41.51(16)
C69 Fe1 C61 108.6(2)
C69 Fe1 C62 118.8(2)
C69 Fe1 C63 152.4(2)
C69 Fe1 C64 166.33(18)
C69 Fe1 C65 128.69(18)
C69 Fe1 C66 68.11(17)
C69 Fe1 C67 69.96(18)
C69 Fe1 C68 40.21(15)
C55 P1 F40 106.04(18)
C56 P1 F40 106.65(19)
C56 P1 C55 108.1(2)
C60 P1 F40 108.05(18)
C60 P1 C55 113.6(2)
C60 P1 C56 113.9(2)
C53 C52 H52 120.1(3)
C72 C52 H52 120.1(3)
C72 C52 C53 119.8(5)
H53 C53 C52 119.9(3)
C54 C53 C52 120.3(5)
C54 C53 H53 119.9(3)
H54 C54 C53 119.9(3)
C55 C54 C53 120.1(4)
C55 C54 H54 119.9(3)
C54 C55 P1 118.7(3)
C71 C55 P1 121.4(4)
C71 C55 C54 119.7(4)
C57 C56 P1 118.7(3)
C70 C56 P1 120.6(3)
C70 C56 C57 120.6(4)
H57 C57 C56 120.2(3)
C58 C57 C56 119.6(4)
C58 C57 H57 120.2(3)
H58 C58 C57 120.3(3)
C59 C58 C57 119.4(5)
C59 C58 H58 120.3(3)
H59 C59 C58 119.3(3)
C101 C59 C58 121.4(5)
C101 C59 H59 119.3(3)
P1 C60 Fe1 124.1(2)
C67 C60 Fe1 69.8(2)
C67 C60 P1 127.5(4)
C69 C60 Fe1 69.7(2)
C69 C60 P1 124.6(3)
C69 C60 C67 107.9(4)
H61 C61 Fe1 126.1
C62 C61 Fe1 69.3(3)
C62 C61 H61 126.1(4)
C65 C61 Fe1 70.4(3)
C65 C61 H61 126.2(3)
C65 C61 C62 107.8(5)
C61 C62 Fe1 69.8(3)
H62 C62 Fe1 126.3
H62 C62 C61 126.2(4)
C63 C62 Fe1 69.8(3)
C63 C62 C61 107.4(5)
C63 C62 H62 126.3(3)
C62 C63 Fe1 69.6(3)
H63 C63 Fe1 125.7
H63 C63 C62 125.5(3)
C64 C63 Fe1 70.5(3)
C64 C63 C62 108.9(4)
C64 C63 H63 125.7(3)
C63 C64 Fe1 69.3(3)
H64 C64 Fe1 126.2
H64 C64 C63 126.1(3)
C65 C64 Fe1 69.8(3)
C65 C64 C63 107.6(5)
C65 C64 H64 126.2(3)
C61 C65 Fe1 69.3(3)
C64 C65 Fe1 69.7(3)
C64 C65 C61 108.3(5)
H65 C65 Fe1 125.8
H65 C65 C61 125.9(3)
H65 C65 C64 125.9(3)
H66 C66 Fe1 125.4
C67 C66 Fe1 69.0(2)
C67 C66 H66 125.5(3)
C68 C66 Fe1 70.4(2)
C68 C66 H66 125.3(3)
C68 C66 C67 109.2(4)
C60 C67 Fe1 68.3(2)
C66 C67 Fe1 70.2(3)
C66 C67 C60 106.1(4)
H67 C67 Fe1 127.0
H67 C67 C60 126.8(3)
H67 C67 C66 127.1(3)
C66 C68 Fe1 70.0(3)
H68 C68 Fe1 125.2
H68 C68 C66 125.3(3)
C69 C68 Fe1 68.8(2)
C69 C68 C66 109.4(4)
C69 C68 H68 125.2(3)
C60 C69 Fe1 68.8(3)
C68 C69 Fe1 71.0(3)
C68 C69 C60 107.3(4)
H69 C69 Fe1 126.3
H69 C69 C60 126.3(2)
H69 C69 C68 126.4(3)
H70 C70 C56 120.5(3)
C101 C70 C56 119.0(4)
C101 C70 H70 120.5(3)
H71 C71 C55 120.5(3)
C72 C71 C55 119.1(5)
C72 C71 H71 120.5(3)
C71 C72 C52 120.9(5)
H72 C72 C52 119.5(3)
H72 C72 C71 119.5(3)
C70 C101 C59 120.0(5)
H101 C101 C59 120.0(3)
H101 C101 C70 120.0(3)

loop_
_geom_bond_atom_site_label_1
_geom_bond_atom_site_label_2
_geom_bond_distance
F1 C1 1.351(5)
F2 C9 1.351(5)
F3 C10 1.352(5)
F4 C12 1.360(5)
F5 C14 1.361(4)
F6 C15 1.357(5)
F7 C16 1.355(5)
F8 C17 1.345(5)
F9 C8 1.340(5)
F10 C7 1.358(4)
F11 C3 1.364(4)
F12 C2 1.346(5)
F13 C20 1.357(5)
F14 C22 1.358(4)
F15 C23 1.348(4)
F16 C26 1.364(4)
F17 C25 1.356(5)
F18 C24 1.343(4)
F19 C11 1.354(5)
F39 C18 1.354(5)
C1 C2 1.380(6)
C1 C18 1.365(6)
C2 C3 1.365(6)
C3 C4 1.398(6)
C4 C20 1.401(5)
C4 B2 1.644(7)
C6 C7 1.390(6)
C6 C16 1.388(6)
C6 B2 1.654(7)
C7 C8 1.377(5)
C8 C9 1.368(6)
C9 C17 1.361(6)
C10 C11 1.370(6)
C10 C15 1.362(6)
C11 C12 1.381(6)
C12 C13 1.386(5)
C13 C14 1.391(6)
C13 B2 1.651(6)
C14 C15 1.373(6)
C16 C17 1.382(6)
C18 C20 1.366(6)
C21 C22 1.381(5)
C21 C26 1.391(5)
C21 B2 1.656(6)
C22 C23 1.393(5)
C23 C24 1.369(6)
C24 C25 1.359(6)
C25 C26 1.372(5)
Fe1 C60 2.013(4)
Fe1 C61 2.038(5)
Fe1 C62 2.031(5)
Fe1 C63 2.035(4)
Fe1 C64 2.051(5)
Fe1 C65 2.052(5)
Fe1 C66 2.050(4)
Fe1 C67 2.034(4)
Fe1 C68 2.055(4)
Fe1 C69 2.026(4)
P1 F40 1.574(3)
P1 C55 1.777(4)
P1 C56 1.767(4)
P1 C60 1.742(4)
C52 H52 0.9300
C52 C53 1.370(6)
C52 C72 1.372(6)
C53 H53 0.9300
C53 C54 1.371(6)
C54 H54 0.9300
C54 C55 1.391(6)
C55 C71 1.381(5)
C56 C57 1.394(6)
C56 C70 1.384(5)
C57 H57 0.9300
C57 C58 1.370(6)
C58 H58 0.9300
C58 C59 1.376(6)
C59 H59 0.9300
C59 C101 1.366(6)
C60 C67 1.447(5)
C60 C69 1.432(6)
C61 H61 1.0008
C61 C62 1.423(6)
C61 C65 1.408(7)
C62 H62 1.0002
C62 C63 1.410(7)
C63 H63 1.0004
C63 C64 1.402(6)
C64 H64 0.9994
C64 C65 1.418(6)
C65 H65 0.9997
C66 H66 0.9997
C66 C67 1.421(6)
C66 C68 1.394(6)
C67 H67 0.9998
C68 H68 0.9996
C68 C69 1.403(5)
C69 H69 0.9996
C70 H70 0.9300
C70 C101 1.381(6)
C71 H71 0.9300
C71 C72 1.383(6)
C72 H72 0.9300
C101 H101 0.9300
